data_4022171
loop_
_publ_author_name
'Guillaume Grach'
'Jana Sopkova-de Oliveira Santos'
'Jean-Fran\,cois Lohier'
'Ljubica Mojovic'
'Nelly Pl\'e'
'Alain Turck'
'Vincent Reboul'
'Patrick Metzner'

_publ_contact_author_address
;     Centre d'\'Etudes et la Recherche sur le Medicament de Normandie (CERMN)
      Universit\'e de Caen
      5 rue Vaub\'enard
      14032 Caen
      France
;
_publ_contact_author_email jana.sopkova@unicaen.fr
_publ_contact_author_fax '332 31 93 11 88'
_publ_contact_author_name 'Sopkov\'a-de Oliveira Santos, Jana'
_publ_contact_author_phone '332 31 56 59 10'
_publ_section_title
;
 Diastereoselective Addition of Enantiopure Lithium
 tert-Butylsulfinylferrocene to Imines
;
_journal_name_full 'Journal of Organic Chemistry'
_journal_page_first 9572
_journal_page_last 9579
_journal_paper_doi 10.1021/jo061360t
_journal_volume 71
_journal_year 2006
_chemical_absolute_configuration ad
_chemical_compound_source synthetised
_chemical_formula_moiety 'C23 H29 Fe N O3 S2'
_chemical_formula_sum 'C23 H29 Fe N O3 S2'
_chemical_formula_weight 487.44
_chemical_melting_point 440.65
_chemical_name_systematic
;
 (S~Fc~,S~S~,S)-2-(N-tosyl-1-aminoethyl)-1-t-butylsulfinylferrocene
;
_space_group_IT_number 4
_symmetry_cell_setting monoclinic
_symmetry_space_group_name_Hall 'P 2yb'
_symmetry_space_group_name_H-M 'P 1 21 1'
_atom_sites_solution_hydrogens geom
_atom_sites_solution_primary direct
_atom_sites_solution_secondary difmap
_audit_creation_method SHELXL-97
_cell_angle_alpha 90.00
_cell_angle_beta 102.571(2)
_cell_angle_gamma 90.00
_cell_formula_units_Z 2
_cell_length_a 9.7869(4)
_cell_length_b 11.2474(4)
_cell_length_c 10.5714(4)
_cell_measurement_reflns_used 9492
_cell_measurement_temperature 150(2)
_cell_measurement_theta_max 44.83
_cell_measurement_theta_min 2.14
_cell_volume 1135.78(8)
_computing_cell_refinement 'Bruker SMART'
_computing_data_collection 'Bruker SMART'
_computing_data_reduction 'Bruker SAINT'
_computing_molecular_graphics 'ORTEP-3 (Farrugia, 1997)'
_computing_publication_material 'SHELXL-97 (Sheldrick, 1997)'
_computing_structure_refinement 'SHELXL-97 (Sheldrick, 1997)'
_computing_structure_solution 'SHELXS-97 (Sheldrick, 1990)'
_diffrn_ambient_temperature 150(2)
_diffrn_measured_fraction_theta_full 0.986
_diffrn_measured_fraction_theta_max 0.986
_diffrn_measurement_device_type 'KAPPA APEX II CCD area detector'
_diffrn_measurement_method 'omega scans'
_diffrn_radiation_monochromator graphite
_diffrn_radiation_source 'sealed tube'
_diffrn_radiation_type MoK\a
_diffrn_radiation_wavelength 0.71073
_diffrn_reflns_av_R_equivalents 0.0237
_diffrn_reflns_av_sigmaI/netI 0.0446
_diffrn_reflns_limit_h_max 13
_diffrn_reflns_limit_h_min -19
_diffrn_reflns_limit_k_max 21
_diffrn_reflns_limit_k_min -22
_diffrn_reflns_limit_l_max 20
_diffrn_reflns_limit_l_min -20
_diffrn_reflns_number 37257
_diffrn_reflns_theta_full 44.98
_diffrn_reflns_theta_max 44.98
_diffrn_reflns_theta_min 1.97
_diffrn_standards_decay_% 0
_exptl_absorpt_coefficient_mu 0.872
_exptl_absorpt_correction_T_max 0.73655
_exptl_absorpt_correction_T_min 0.65478
_exptl_absorpt_correction_type numerical
_exptl_absorpt_process_details 'Bruker SAINT'
_exptl_crystal_colour 'translucent light yellow'
_exptl_crystal_density_diffrn 1.425
_exptl_crystal_density_method 'not measured'
_exptl_crystal_description prism
_exptl_crystal_F_000 512
_exptl_crystal_size_max 0.603
_exptl_crystal_size_mid 0.424
_exptl_crystal_size_min 0.337
_refine_diff_density_max 1.031
_refine_diff_density_min -1.084
_refine_diff_density_rms 0.181
_refine_ls_abs_structure_details 'Flack (1983), 5639 Friedel pairs'
_refine_ls_abs_structure_Flack 0.000(7)
_refine_ls_extinction_method none
_refine_ls_goodness_of_fit_ref 1.081
_refine_ls_hydrogen_treatment mixed
_refine_ls_matrix_type full
_refine_ls_number_parameters 300
_refine_ls_number_reflns 15183
_refine_ls_number_restraints 1
_refine_ls_restrained_S_all 1.081
_refine_ls_R_factor_all 0.0581
_refine_ls_R_factor_gt 0.0351
_refine_ls_shift/su_max 0.001
_refine_ls_shift/su_mean 0.000
_refine_ls_structure_factor_coef Fsqd
_refine_ls_weighting_details 'calc w=1/[\s^2^(Fo^2^)+(0.0504P)^2^+0.0575P] where P=(Fo^2^+2Fc^2^)/3'
_refine_ls_weighting_scheme calc
_refine_ls_wR_factor_gt 0.0849
_refine_ls_wR_factor_ref 0.1029
_reflns_number_gt 11871
_reflns_number_total 15183
_reflns_threshold_expression >2sigma(I)
_cod_data_source_file jo061360tsi20060630_084019.cif
_cod_depositor_comments
;
The following automatic conversions were performed:
'_symmetry_cell_setting' value 'Monoclinic' changed to 'monoclinic'
according to '/home/saulius/struct/CIF-dictionaries/cif_core.dic'
dictionary named 'cif_core.dic' version 2.4.1 from 2010-06-29.

Automatic conversion script
Id: cif_fix_enum 1527 2010-12-29 10:47:43Z saulius 

The following automatic conversions were performed:

'_chemical_melting_point' value '167.5\%C' was changed to '440.65' -
it was converted from degrees Celsius(C) to Kelvins(K).

Automatic conversion script
Id: cif_fix_values 1646 2011-03-28 12:23:43Z adriana 
;
_cod_original_sg_symbol_H-M 'P 21'
_cod_database_code 4022171

loop_
_symmetry_equiv_pos_as_xyz
'x, y, z'
'-x, y+1/2, -z'

loop_
_atom_site_label
_atom_site_type_symbol
_atom_site_fract_x
_atom_site_fract_y
_atom_site_fract_z
_atom_site_U_iso_or_equiv
_atom_site_adp_type
_atom_site_occupancy
_atom_site_symmetry_multiplicity
_atom_site_calc_flag
_atom_site_refinement_flags
Fe1 Fe 0.864675(16) 0.615821(17) 1.053267(12) 0.01701(3) Uani 1 1 d .
C1 C 0.73419(14) 0.53622(14) 1.15627(13) 0.0257(2) Uani 1 1 d .
H1 H 0.6373 0.5305 1.1313 0.031 Uiso 1 1 calc R
C2 C 0.81047(16) 0.63128(14) 1.22875(11) 0.0276(3) Uani 1 1 d .
H2 H 0.7721 0.6981 1.2594 0.033 Uiso 1 1 calc R
C3 C 0.95666(15) 0.60531(16) 1.24577(10) 0.0260(2) Uani 1 1 d .
H3 H 1.0301 0.6525 1.2890 0.031 Uiso 1 1 calc R
C4 C 0.96937(14) 0.49379(14) 1.18429(12) 0.0242(2) Uani 1 1 d .
H4 H 1.0528 0.4555 1.1812 0.029 Uiso 1 1 calc R
C5 C 0.83251(15) 0.45143(13) 1.12876(12) 0.0236(2) Uani 1 1 d .
H5 H 0.8109 0.3810 1.0827 0.028 Uiso 1 1 calc R
C6 C 0.74147(13) 0.67746(10) 0.88442(10) 0.01779(17) Uani 1 1 d .
C7 C 0.80206(19) 0.77481(12) 0.96646(12) 0.0278(3) Uani 1 1 d .
H7 H 0.7518 0.8342 0.9973 0.033 Uiso 1 1 calc R
C8 C 0.9502(2) 0.76602(15) 0.99294(13) 0.0325(3) Uani 1 1 d .
H8 H 1.0125 0.8183 1.0439 0.039 Uiso 1 1 calc R
C9 C 0.98763(15) 0.66398(15) 0.92863(11) 0.0259(2) Uani 1 1 d .
H9 H 1.0780 0.6372 0.9308 0.031 Uiso 1 1 calc R
C10 C 0.85991(11) 0.60967(13) 0.85959(8) 0.01695(15) Uani 1 1 d .
S1 S 0.88090(3) 0.48174(3) 0.76984(3) 0.01970(5) Uani 1 1 d .
O1 O 0.75542(14) 0.40122(10) 0.76102(10) 0.0295(2) Uani 1 1 d .
C11 C 0.86937(14) 0.54236(12) 0.60480(10) 0.02004(19) Uani 1 1 d .
C12 C 0.72470(16) 0.5906(3) 0.54989(13) 0.0460(6) Uani 1 1 d .
H12A H 0.7154 0.6079 0.4595 0.069 Uiso 1 1 calc R
H12B H 0.7106 0.6620 0.5952 0.069 Uiso 1 1 calc R
H12C H 0.6560 0.5325 0.5601 0.069 Uiso 1 1 calc R
C13 C 0.97948(17) 0.64003(16) 0.61322(13) 0.0319(3) Uani 1 1 d .
H13A H 0.9902 0.6599 0.5276 0.048 Uiso 1 1 calc R
H13B H 1.0673 0.6123 0.6639 0.048 Uiso 1 1 calc R
H13C H 0.9502 0.7092 0.6535 0.048 Uiso 1 1 calc R
C14 C 0.9070(4) 0.43635(17) 0.52964(19) 0.0546(7) Uani 1 1 d .
H14A H 0.8388 0.3746 0.5275 0.082 Uiso 1 1 calc R
H14B H 0.9978 0.4072 0.5713 0.082 Uiso 1 1 calc R
H14C H 0.9080 0.4604 0.4427 0.082 Uiso 1 1 calc R
C15 C 0.58579(14) 0.66052(12) 0.83232(11) 0.0216(2) Uani 1 1 d .
H15 H 0.566(2) 0.6789(18) 0.7395(19) 0.017(4) Uiso 1 1 d .
C16 C 0.5010(2) 0.74146(19) 0.90241(17) 0.0387(4) Uani 1 1 d .
H16A H 0.4029 0.7265 0.8707 0.058 Uiso 1 1 calc R
H16B H 0.5210 0.8230 0.8868 0.058 Uiso 1 1 calc R
H16C H 0.5257 0.7257 0.9938 0.058 Uiso 1 1 calc R
N1 N 0.54919(12) 0.53342(12) 0.84185(11) 0.0245(2) Uani 1 1 d .
HN1 H 0.602(2) 0.491(2) 0.827(2) 0.028(5) Uiso 1 1 d .
S2 S 0.39649(4) 0.48157(5) 0.76850(4) 0.03404(9) Uani 1 1 d .
O2 O 0.40778(16) 0.35420(15) 0.78202(15) 0.0507(4) Uani 1 1 d .
O3 O 0.28971(13) 0.5433(2) 0.81644(13) 0.0534(5) Uani 1 1 d .
C17 C 0.37232(14) 0.51488(15) 0.60094(13) 0.0259(2) Uani 1 1 d .
C18 C 0.39240(19) 0.42623(15) 0.51602(18) 0.0339(3) Uani 1 1 d .
H18 H 0.422(3) 0.337(3) 0.550(2) 0.036(6) Uiso 1 1 d .
C19 C 0.3805(2) 0.45354(15) 0.38491(17) 0.0334(3) Uani 1 1 d .
H19 H 0.400(3) 0.384(2) 0.329(2) 0.034(6) Uiso 1 1 d .
C20 C 0.35203(14) 0.56945(14) 0.33941(13) 0.0249(2) Uani 1 1 d .
C21 C 0.33119(14) 0.65760(13) 0.42626(13) 0.0243(2) Uani 1 1 d .
H21 H 0.317(2) 0.736(2) 0.395(2) 0.024(5) Uiso 1 1 d .
C22 C 0.33910(13) 0.63114(14) 0.55698(12) 0.0248(2) Uani 1 1 d .
H22 H 0.337(3) 0.696(2) 0.614(2) 0.032(6) Uiso 1 1 d .
C23 C 0.34232(18) 0.60093(18) 0.19866(14) 0.0338(3) Uani 1 1 d .
H23A H 0.4156 0.6558 0.1921 0.051 Uiso 1 1 calc R
H23B H 0.2531 0.6368 0.1638 0.051 Uiso 1 1 calc R
H23C H 0.3522 0.5301 0.1507 0.051 Uiso 1 1 calc R

loop_
_atom_site_aniso_label
_atom_site_aniso_U_11
_atom_site_aniso_U_22
_atom_site_aniso_U_33
_atom_site_aniso_U_23
_atom_site_aniso_U_13
_atom_site_aniso_U_12
Fe1 0.02053(6) 0.01998(6) 0.01109(4) -0.00056(5) 0.00470(4) -0.00280(6)
C1 0.0227(5) 0.0331(7) 0.0239(5) 0.0100(5) 0.0111(4) 0.0044(5)
C2 0.0365(6) 0.0325(7) 0.0170(4) 0.0040(4) 0.0128(4) 0.0113(5)
C3 0.0311(5) 0.0325(7) 0.0133(3) -0.0024(4) 0.0022(3) 0.0020(5)
C4 0.0247(5) 0.0293(6) 0.0190(4) 0.0017(4) 0.0058(4) 0.0061(5)
C5 0.0278(5) 0.0229(5) 0.0218(4) 0.0043(4) 0.0094(4) 0.0012(4)
C6 0.0245(5) 0.0156(4) 0.0140(3) 0.0014(3) 0.0057(3) 0.0008(3)
C7 0.0505(8) 0.0159(5) 0.0180(4) -0.0019(4) 0.0096(5) -0.0043(5)
C8 0.0484(9) 0.0300(7) 0.0195(5) -0.0056(4) 0.0081(5) -0.0233(6)
C9 0.0240(5) 0.0378(7) 0.0160(4) -0.0006(4) 0.0048(4) -0.0124(5)
C10 0.0188(4) 0.0207(4) 0.0119(3) -0.0005(4) 0.0048(2) -0.0033(4)
S1 0.02723(13) 0.01874(11) 0.01516(9) 0.00268(8) 0.00903(8) 0.00366(10)
O1 0.0467(6) 0.0203(4) 0.0261(4) -0.0043(3) 0.0181(4) -0.0105(4)
C11 0.0249(5) 0.0227(5) 0.0145(4) -0.0002(3) 0.0086(3) -0.0012(4)
C12 0.0222(5) 0.097(2) 0.0186(4) 0.0175(7) 0.0038(4) 0.0044(8)
C13 0.0335(6) 0.0419(9) 0.0214(5) 0.0045(5) 0.0085(4) -0.0137(6)
C14 0.117(2) 0.0266(7) 0.0337(8) -0.0040(6) 0.0459(11) 0.0011(10)
C15 0.0219(5) 0.0246(5) 0.0188(4) 0.0057(4) 0.0059(4) 0.0062(4)
C16 0.0391(8) 0.0458(10) 0.0343(7) 0.0049(7) 0.0151(6) 0.0216(7)
N1 0.0173(4) 0.0296(5) 0.0252(4) 0.0103(4) 0.0016(3) -0.0004(4)
S2 0.01910(13) 0.0522(2) 0.02863(14) 0.01973(16) 0.00038(11) -0.00995(14)
O2 0.0439(7) 0.0502(8) 0.0476(7) 0.0293(6) -0.0127(6) -0.0272(6)
O3 0.0204(5) 0.1081(15) 0.0340(6) 0.0204(7) 0.0106(4) 0.0000(7)
C17 0.0161(4) 0.0332(7) 0.0266(5) 0.0101(5) 0.0008(4) -0.0030(4)
C18 0.0352(7) 0.0246(6) 0.0380(7) 0.0085(5) -0.0008(6) -0.0028(5)
C19 0.0406(8) 0.0243(6) 0.0330(7) -0.0002(5) 0.0028(6) 0.0008(6)
C20 0.0212(5) 0.0282(6) 0.0244(5) 0.0018(4) 0.0031(4) 0.0003(4)
C21 0.0213(5) 0.0275(6) 0.0233(5) 0.0064(4) 0.0031(4) 0.0041(4)
C22 0.0196(4) 0.0315(7) 0.0228(4) 0.0060(4) 0.0033(3) 0.0040(4)
C23 0.0362(7) 0.0409(10) 0.0243(5) 0.0008(6) 0.0069(5) 0.0003(6)

loop_
_atom_type_symbol
_atom_type_description
_atom_type_scat_dispersion_real
_atom_type_scat_dispersion_imag
_atom_type_scat_source
C C 0.0033 0.0016 'International Tables Vol C Tables 4.2.6.8 and 6.1.1.4'
H H 0.0000 0.0000 'International Tables Vol C Tables 4.2.6.8 and 6.1.1.4'
N N 0.0061 0.0033 'International Tables Vol C Tables 4.2.6.8 and 6.1.1.4'
O O 0.0106 0.0060 'International Tables Vol C Tables 4.2.6.8 and 6.1.1.4'
Fe Fe 0.3463 0.8444 'International Tables Vol C Tables 4.2.6.8 and 6.1.1.4'
S S 0.1246 0.1234 'International Tables Vol C Tables 4.2.6.8 and 6.1.1.4'

loop_
_geom_angle_atom_site_label_1
_geom_angle_atom_site_label_2
_geom_angle_atom_site_label_3
_geom_angle
C10 Fe1 C9 41.31(5)
C10 Fe1 C3 155.19(5)
C9 Fe1 C3 117.69(6)
C10 Fe1 C7 68.87(5)
C9 Fe1 C7 68.84(7)
C3 Fe1 C7 121.51(6)
C10 Fe1 C2 163.76(5)
C9 Fe1 C2 150.31(6)
C3 Fe1 C2 41.05(6)
C7 Fe1 C2 102.80(6)
C10 Fe1 C6 41.83(5)
C9 Fe1 C6 70.44(5)
C3 Fe1 C6 159.68(6)
C7 Fe1 C6 41.31(5)
C2 Fe1 C6 122.87(5)
C10 Fe1 C8 68.71(5)
C9 Fe1 C8 40.70(7)
C3 Fe1 C8 103.69(6)
C7 Fe1 C8 40.60(7)
C2 Fe1 C8 114.63(6)
C6 Fe1 C8 69.63(6)
C10 Fe1 C1 129.51(5)
C9 Fe1 C1 168.27(6)
C3 Fe1 C1 68.70(6)
C7 Fe1 C1 117.34(6)
C2 Fe1 C1 40.76(7)
C6 Fe1 C1 107.08(5)
C8 Fe1 C1 150.19(7)
C10 Fe1 C4 123.54(5)
C9 Fe1 C4 109.53(6)
C3 Fe1 C4 40.84(6)
C7 Fe1 C4 160.61(6)
C2 Fe1 C4 68.63(5)
C6 Fe1 C4 157.83(5)
C8 Fe1 C4 125.62(7)
C1 Fe1 C4 68.20(5)
C10 Fe1 C5 112.68(5)
C9 Fe1 C5 130.38(6)
C3 Fe1 C5 68.54(6)
C7 Fe1 C5 154.37(6)
C2 Fe1 C5 68.53(6)
C6 Fe1 C5 122.02(5)
C8 Fe1 C5 165.03(7)
C1 Fe1 C5 40.58(5)
C4 Fe1 C5 40.37(6)
C2 C1 C5 108.20(12)
C2 C1 Fe1 69.24(7)
C5 C1 Fe1 70.08(7)
C2 C1 H1 125.9
C5 C1 H1 125.9
Fe1 C1 H1 126.4
C1 C2 C3 107.82(12)
C1 C2 Fe1 70.01(7)
C3 C2 Fe1 69.36(6)
C1 C2 H2 126.1
C3 C2 H2 126.1
Fe1 C2 H2 126.1
C4 C3 C2 107.75(13)
C4 C3 Fe1 70.18(7)
C2 C3 Fe1 69.60(7)
C4 C3 H3 126.1
C2 C3 H3 126.1
Fe1 C3 H3 125.7
C5 C4 C3 108.30(12)
C5 C4 Fe1 70.09(7)
C3 C4 Fe1 68.98(8)
C5 C4 H4 125.8
C3 C4 H4 125.8
Fe1 C4 H4 126.7
C4 C5 C1 107.93(13)
C4 C5 Fe1 69.54(8)
C1 C5 Fe1 69.34(8)
C4 C5 H5 126.0
C1 C5 H5 126.0
Fe1 C5 H5 126.7
C7 C6 C10 105.45(12)
C7 C6 C15 124.30(12)
C10 C6 C15 130.14(11)
C7 C6 Fe1 69.23(7)
C10 C6 Fe1 68.85(6)
C15 C6 Fe1 129.03(8)
C8 C7 C6 109.54(13)
C8 C7 Fe1 69.91(9)
C6 C7 Fe1 69.46(7)
C8 C7 H7 125.2
C6 C7 H7 125.2
Fe1 C7 H7 127.0
C7 C8 C9 108.69(12)
C7 C8 Fe1 69.49(8)
C9 C8 Fe1 69.41(8)
C7 C8 H8 125.7
C9 C8 H8 125.7
Fe1 C8 H8 127.0
C8 C9 C10 107.42(13)
C8 C9 Fe1 69.89(7)
C10 C9 Fe1 69.25(6)
C8 C9 H9 126.3
C10 C9 H9 126.3
Fe1 C9 H9 126.1
C9 C10 C6 108.88(12)
C9 C10 S1 115.46(10)
C6 C10 S1 135.66(9)
C9 C10 Fe1 69.44(6)
C6 C10 Fe1 69.32(6)
S1 C10 Fe1 126.10(7)
O1 S1 C10 109.53(6)
O1 S1 C11 106.26(6)
C10 S1 C11 102.50(5)
C12 C11 C14 113.20(17)
C12 C11 C13 110.77(15)
C14 C11 C13 110.25(15)
C12 C11 S1 110.73(8)
C14 C11 S1 103.36(10)
C13 C11 S1 108.18(8)
C11 C12 H12A 109.5
C11 C12 H12B 109.5
H12A C12 H12B 109.5
C11 C12 H12C 109.5
H12A C12 H12C 109.5
H12B C12 H12C 109.5
C11 C13 H13A 109.5
C11 C13 H13B 109.5
H13A C13 H13B 109.5
C11 C13 H13C 109.5
H13A C13 H13C 109.5
H13B C13 H13C 109.5
C11 C14 H14A 109.5
C11 C14 H14B 109.5
H14A C14 H14B 109.5
C11 C14 H14C 109.5
H14A C14 H14C 109.5
H14B C14 H14C 109.5
N1 C15 C6 109.59(10)
N1 C15 C16 112.14(13)
C6 C15 C16 110.98(13)
N1 C15 H15 105.9(12)
C6 C15 H15 107.5(12)
C16 C15 H15 110.5(12)
C15 C16 H16A 109.5
C15 C16 H16B 109.5
H16A C16 H16B 109.5
C15 C16 H16C 109.5
H16A C16 H16C 109.5
H16B C16 H16C 109.5
C15 N1 S2 121.43(9)
C15 N1 HN1 114(2)
S2 N1 HN1 106.2(19)
O3 S2 O2 119.42(11)
O3 S2 N1 108.71(9)
O2 S2 N1 105.37(8)
O3 S2 C17 107.52(8)
O2 S2 C17 107.42(9)
N1 S2 C17 107.92(6)
C18 C17 C22 120.83(13)
C18 C17 S2 119.22(12)
C22 C17 S2 119.89(12)
C17 C18 C19 119.42(15)
C17 C18 H18 121.0(13)
C19 C18 H18 119.5(13)
C20 C19 C18 120.88(16)
C20 C19 H19 124.5(14)
C18 C19 H19 114.5(14)
C21 C20 C19 118.90(13)
C21 C20 C23 119.60(14)
C19 C20 C23 121.50(15)
C20 C21 C22 120.92(13)
C20 C21 H21 117.8(13)
C22 C21 H21 121.1(13)
C21 C22 C17 118.99(14)
C21 C22 H22 117.3(15)
C17 C22 H22 122.9(15)
C20 C23 H23A 109.5
C20 C23 H23B 109.5
H23A C23 H23B 109.5
C20 C23 H23C 109.5
H23A C23 H23C 109.5
H23B C23 H23C 109.5

loop_
_geom_bond_atom_site_label_1
_geom_bond_atom_site_label_2
_geom_bond_distance
Fe1 C10 2.0389(9)
Fe1 C9 2.0414(12)
Fe1 C3 2.0417(11)
Fe1 C7 2.0422(14)
Fe1 C2 2.0448(11)
Fe1 C6 2.0454(11)
Fe1 C8 2.0478(14)
Fe1 C1 2.0551(13)
Fe1 C4 2.0577(13)
Fe1 C5 2.0650(13)
C1 C2 1.428(2)
C1 C5 1.4289(19)
C1 H1 0.9300
C2 C3 1.433(2)
C2 H2 0.9300
C3 C4 1.430(2)
C3 H3 0.9300
C4 C5 1.422(2)
C4 H4 0.9300
C5 H5 0.9300
C6 C7 1.4418(18)
C6 C10 1.4581(17)
C6 C15 1.5152(18)
C7 C8 1.419(3)
C7 H7 0.9300
C8 C9 1.422(2)
C8 H8 0.9300
C9 C10 1.4391(16)
C9 H9 0.9300
C10 S1 1.7600(13)
S1 O1 1.5123(12)
S1 C11 1.8536(11)
C11 C12 1.509(2)
C11 C14 1.522(2)
C11 C13 1.5278(19)
C12 H12A 0.9600
C12 H12B 0.9600
C12 H12C 0.9600
C13 H13A 0.9600
C13 H13B 0.9600
C13 H13C 0.9600
C14 H14A 0.9600
C14 H14B 0.9600
C14 H14C 0.9600
C15 N1 1.483(2)
C15 C16 1.528(2)
C15 H15 0.98(2)
C16 H16A 0.9600
C16 H16B 0.9600
C16 H16C 0.9600
N1 S2 1.6341(12)
N1 HN1 0.75(3)
S2 O3 1.4356(17)
S2 O2 1.4416(18)
S2 C17 1.7753(14)
C17 C18 1.384(3)
C17 C22 1.402(2)
C18 C19 1.400(2)
C18 H18 1.08(3)
C19 C20 1.397(2)
C19 H19 1.03(3)
C20 C21 1.396(2)
C20 C23 1.512(2)
C21 C22 1.3992(18)
C21 H21 0.94(2)
C22 H22 0.95(3)
C23 H23A 0.9600
C23 H23B 0.9600
C23 H23C 0.9600
